data_4087301
loop_
_publ_author_name
'Baird, Drake A.'
'Jamal, S.'
'Johnson, Samuel A.'

_publ_section_title
;
 Influence of the Transmetalating Agent in Difficult Coupling Reactions:
 Control in the Selectivity of C--F Bond Activation by Ni(0) Complexes in
 the Presence of AlMe3
;
_journal_issue 7
_journal_name_full Organometallics
_journal_page_first 1436
_journal_paper_doi 10.1021/acs.organomet.7b00165
_journal_volume 36
_journal_year 2017
_chemical_formula_moiety 'C19  H36  F2  Ni P2'
_chemical_formula_sum 'C19 H36 F2 Ni P2'
_chemical_formula_weight 423.13
_space_group_IT_number 2
_symmetry_cell_setting triclinic
_symmetry_Int_Tables_number 2
_symmetry_space_group_name_Hall '-P 1'
_symmetry_space_group_name_H-M 'P -1'
_atom_sites_solution_hydrogens geom
_atom_sites_solution_primary 'iterative - e.g. charge flipping method'
_atom_sites_solution_secondary 'iterative - e.g. charge flipping method'
_audit_conform_dict_location ftp://ftp.iucr.org/pub/cif_core.dic
_audit_conform_dict_name cif_core.dic
_audit_conform_dict_version 2.4.3
_audit_creation_date 2015-03-25T22:09:07-00:00
_audit_creation_method 'WinGX routine CIF_UPDATE'
_cell_angle_alpha 107.1400(10)
_cell_angle_beta 110.7570(10)
_cell_angle_gamma 90.2580(10)
_cell_formula_units_Z 4
_cell_length_a 12.4069(5)
_cell_length_b 13.6739(6)
_cell_length_c 14.8874(6)
_cell_measurement_reflns_used 9710
_cell_measurement_temperature 173(2)
_cell_measurement_theta_max 33.26
_cell_measurement_theta_min 2.93
_cell_measurement_wavelength 0.71073
_cell_volume 2239.99(16)
_computing_cell_refinement 'Bruker SAINT'
_computing_data_collection 'Bruker APEX2'
_computing_data_reduction 'Bruker SAINT'
_computing_molecular_graphics 'Ortep for Windows (Farrugia, 2012)'
_computing_publication_material 'WinGX publication routines (Farrugia, 2012)'
_computing_structure_refinement 'SHELXL-2014/7 (Sheldrick, 2014)'
_computing_structure_solution 'SUPERFLIP (Palatinus & Chapuis,2007)'
_diffrn_ambient_temperature 173(2)
_diffrn_measured_fraction_theta_full 0.999
_diffrn_measured_fraction_theta_max 0.999
_diffrn_measurement_device_type 'Bruker APEX-II CCD'
_diffrn_measurement_method '\f and \w scans'
_diffrn_radiation_probe x-ray
_diffrn_radiation_type MoK\a
_diffrn_radiation_wavelength 0.71073
_diffrn_reflns_av_R_equivalents 0.0548
_diffrn_reflns_av_unetI/netI 0.046
_diffrn_reflns_Laue_measured_fraction_full 0.999
_diffrn_reflns_Laue_measured_fraction_max 0.999
_diffrn_reflns_limit_h_max 20
_diffrn_reflns_limit_h_min -20
_diffrn_reflns_limit_k_max 22
_diffrn_reflns_limit_k_min -22
_diffrn_reflns_limit_l_max 24
_diffrn_reflns_limit_l_min -24
_diffrn_reflns_number 132123
_diffrn_reflns_point_group_measured_fraction_full 0.999
_diffrn_reflns_point_group_measured_fraction_max 0.999
_diffrn_reflns_theta_full 35
_diffrn_reflns_theta_max 35
_diffrn_reflns_theta_min 2.93
_diffrn_standards_number 0
_exptl_absorpt_coefficient_mu 1.024
_exptl_absorpt_correction_T_max 0.7471
_exptl_absorpt_correction_T_min 0.6941
_exptl_absorpt_correction_type multi-scan
_exptl_absorpt_process_details 'SADABS, BRUKER 2014'
_exptl_crystal_colour yellow
_exptl_crystal_density_diffrn 1.255
_exptl_crystal_density_method 'not measured'
_exptl_crystal_description block
_exptl_crystal_F_000 904
_exptl_crystal_size_max 0.45
_exptl_crystal_size_mid 0.34
_exptl_crystal_size_min 0.22
_refine_diff_density_max 0.419
_refine_diff_density_min -0.336
_refine_diff_density_rms 0.069
_refine_ls_extinction_method none
_refine_ls_goodness_of_fit_ref 1.043
_refine_ls_hydrogen_treatment constr
_refine_ls_matrix_type full
_refine_ls_number_constraints 0
_refine_ls_number_parameters 447
_refine_ls_number_reflns 19701
_refine_ls_number_restraints 0
_refine_ls_restrained_S_all 1.043
_refine_ls_R_factor_all 0.0873
_refine_ls_R_factor_gt 0.0457
_refine_ls_shift/su_max 0.002
_refine_ls_shift/su_mean 0
_refine_ls_structure_factor_coef Fsqd
_refine_ls_weighting_details 'w=1/[\s^2^(Fo^2^)+(0.0334P)^2^+0.8053P] where P=(Fo^2^+2Fc^2^)/3'
_refine_ls_weighting_scheme calc
_refine_ls_wR_factor_gt 0.0816
_refine_ls_wR_factor_ref 0.0928
_reflns_Friedel_coverage 0
_reflns_number_gt 13343
_reflns_number_total 19701
_reflns_threshold_expression 'I > 2\s(I)'
_cod_data_source_file om7b00165_si_002.cif
_cod_data_source_block shelx
_cod_database_code 4087301

loop_
_symmetry_equiv_pos_as_xyz
'x, y, z'
'-x, -y, -z'

loop_
_atom_site_label
_atom_site_type_symbol
_atom_site_fract_x
_atom_site_fract_y
_atom_site_fract_z
_atom_site_U_iso_or_equiv
_atom_site_adp_type
_atom_site_occupancy
_atom_site_site_symmetry_order
_atom_site_calc_flag
_atom_site_refinement_flags_posn
_atom_site_refinement_flags_adp
Ni1 Ni 0.35083(2) 0.98495(2) 0.23726(2) 0.02207(4) Uani 1 1 d . .
P1 P 0.17612(3) 0.97603(3) 0.23787(3) 0.02359(7) Uani 1 1 d . .
P2 P 0.52678(3) 0.99189(3) 0.23900(3) 0.02274(7) Uani 1 1 d . .
F1 F 0.22839(10) 1.17602(9) -0.03867(8) 0.0520(3) Uani 1 1 d . .
F2 F 0.33733(9) 1.38311(7) 0.30013(9) 0.0475(3) Uani 1 1 d . .
C1 C 0.37795(17) 0.86350(15) 0.28598(17) 0.0452(5) Uani 1 1 d . .
H1A H 0.4592 0.8705 0.3314 0.068 Uiso 1 1 calc R U
H1B H 0.361 0.8007 0.228 0.068 Uiso 1 1 calc R U
H1C H 0.327 0.8593 0.3226 0.068 Uiso 1 1 calc R U
C2 C 0.32518(11) 1.10407(11) 0.19323(11) 0.0222(3) Uani 1 1 d . .
C3 C 0.28486(12) 1.09768(12) 0.09026(12) 0.0273(3) Uani 1 1 d . .
H3 H 0.2704 1.0324 0.0397 0.033 Uiso 1 1 calc R U
C4 C 0.26627(13) 1.18554(13) 0.06252(13) 0.0329(3) Uani 1 1 d . .
C5 C 0.28302(14) 1.28267(13) 0.13016(15) 0.0375(4) Uani 1 1 d . .
H5 H 0.269 1.3422 0.1092 0.045 Uiso 1 1 calc R U
C6 C 0.32137(13) 1.28805(11) 0.23005(14) 0.0318(3) Uani 1 1 d . .
C7 C 0.34358(12) 1.20353(11) 0.26293(12) 0.0257(3) Uani 1 1 d . .
H7 H 0.3716 1.2125 0.3334 0.031 Uiso 1 1 calc R U
C8 C 0.07851(13) 1.06024(12) 0.18149(13) 0.0312(3) Uani 1 1 d . .
H8A H 0.1178 1.1318 0.2147 0.037 Uiso 1 1 calc R U
H8B H 0.0684 1.0413 0.1092 0.037 Uiso 1 1 calc R U
C9 C -0.04163(15) 1.05972(15) 0.18699(17) 0.0459(5) Uani 1 1 d . .
H9A H -0.0825 0.9895 0.1544 0.069 Uiso 1 1 calc R U
H9B H -0.0857 1.1057 0.152 0.069 Uiso 1 1 calc R U
H9C H -0.0341 1.0836 0.258 0.069 Uiso 1 1 calc R U
C10 C 0.17346(15) 1.00595(13) 0.36533(12) 0.0332(3) Uani 1 1 d . .
H10A H 0.0918 1.0055 0.3606 0.04 Uiso 1 1 calc R U
H10B H 0.2071 0.9516 0.3945 0.04 Uiso 1 1 calc R U
C11 C 0.24074(17) 1.11017(14) 0.43581(13) 0.0406(4) Uani 1 1 d . .
H11A H 0.3223 1.1102 0.4427 0.061 Uiso 1 1 calc R U
H11B H 0.2358 1.1229 0.5025 0.061 Uiso 1 1 calc R U
H11C H 0.2075 1.1644 0.4076 0.061 Uiso 1 1 calc R U
C12 C 0.08998(15) 0.84907(12) 0.17273(14) 0.0357(4) Uani 1 1 d . .
H12A H 0.1299 0.7992 0.2057 0.043 Uiso 1 1 calc R U
H12B H 0.0135 0.8531 0.1797 0.043 Uiso 1 1 calc R U
C13 C 0.0712(2) 0.80980(16) 0.06098(16) 0.0562(6) Uani 1 1 d . .
H13A H 0.0266 0.8562 0.0268 0.084 Uiso 1 1 calc R U
H13B H 0.0282 0.7404 0.0306 0.084 Uiso 1 1 calc R U
H13C H 0.1466 0.8075 0.0535 0.084 Uiso 1 1 calc R U
C14 C 0.56460(13) 1.07753(12) 0.17757(13) 0.0307(3) Uani 1 1 d . .
H14A H 0.509 1.0571 0.1065 0.037 Uiso 1 1 calc R U
H14B H 0.5531 1.1485 0.2115 0.037 Uiso 1 1 calc R U
C15 C 0.68677(14) 1.08033(15) 0.17675(16) 0.0418(4) Uani 1 1 d . .
H15A H 0.7434 1.102 0.2465 0.063 Uiso 1 1 calc R U
H15B H 0.6969 1.1293 0.1429 0.063 Uiso 1 1 calc R U
H15C H 0.6987 1.0115 0.1403 0.063 Uiso 1 1 calc R U
C16 C 0.57128(14) 0.86947(12) 0.18109(13) 0.0317(3) Uani 1 1 d . .
H16A H 0.6531 0.8813 0.1883 0.038 Uiso 1 1 calc R U
H16B H 0.5671 0.821 0.218 0.038 Uiso 1 1 calc R U
C17 C 0.4970(2) 0.82066(16) 0.07002(15) 0.0515(5) Uani 1 1 d . .
H17A H 0.4157 0.8092 0.0622 0.077 Uiso 1 1 calc R U
H17B H 0.5231 0.7546 0.0436 0.077 Uiso 1 1 calc R U
H17C H 0.504 0.8666 0.0323 0.077 Uiso 1 1 calc R U
C18 C 0.63799(15) 1.03398(14) 0.36686(13) 0.0377(4) Uani 1 1 d . .
H18A H 0.6345 0.9822 0.4006 0.045 Uiso 1 1 calc R U
H18B H 0.7155 1.0373 0.3622 0.045 Uiso 1 1 calc R U
C19 C 0.6242(2) 1.13846(18) 0.43133(16) 0.0657(7) Uani 1 1 d . .
H19A H 0.6217 1.1891 0.396 0.099 Uiso 1 1 calc R U
H19B H 0.6901 1.1601 0.4963 0.099 Uiso 1 1 calc R U
H19C H 0.5519 1.1336 0.4433 0.099 Uiso 1 1 calc R U
Ni2 Ni 0.79893(2) 0.50735(2) 0.25691(2) 0.02506(5) Uani 1 1 d . .
P3 P 0.94523(3) 0.48784(3) 0.20726(3) 0.02441(8) Uani 1 1 d . .
P4 P 0.64690(3) 0.51589(3) 0.29764(3) 0.02887(8) Uani 1 1 d . .
F3 F 0.88492(10) 0.90828(7) 0.33097(10) 0.0527(3) Uani 1 1 d . .
F4 F 1.09109(11) 0.77513(10) 0.59034(8) 0.0602(3) Uani 1 1 d . .
C20 C 0.73421(19) 0.36403(14) 0.16836(19) 0.0607(6) Uani 1 1 d . .
H20A H 0.7469 0.3515 0.1048 0.091 Uiso 1 1 calc R U
H20B H 0.6507 0.3542 0.1539 0.091 Uiso 1 1 calc R U
H20C H 0.773 0.3156 0.2027 0.091 Uiso 1 1 calc R U
C21 C 0.86596(12) 0.64541(10) 0.34237(11) 0.0246(3) Uani 1 1 d . .
C22 C 0.84490(13) 0.73160(11) 0.30827(12) 0.0283(3) Uani 1 1 d . .
H22 H 0.7875 0.7241 0.2435 0.034 Uiso 1 1 calc R U
C23 C 0.90689(14) 0.82700(11) 0.36800(14) 0.0339(4) Uani 1 1 d . .
C24 C 0.99048(15) 0.84509(12) 0.46244(14) 0.0385(4) Uani 1 1 d . .
H24 H 1.0331 0.9111 0.5018 0.046 Uiso 1 1 calc R U
C25 C 1.00838(15) 0.76108(13) 0.49635(12) 0.0364(4) Uani 1 1 d . .
C26 C 0.94899(14) 0.66396(12) 0.44050(12) 0.0300(3) Uani 1 1 d . .
H26 H 0.9644 0.6092 0.4687 0.036 Uiso 1 1 calc R U
C27 C 1.01414(15) 0.37035(12) 0.21246(12) 0.0317(3) Uani 1 1 d . .
H27A H 0.9574 0.3096 0.1652 0.038 Uiso 1 1 calc R U
H27B H 1.0801 0.3706 0.1898 0.038 Uiso 1 1 calc R U
C28 C 1.0575(2) 0.36078(16) 0.31744(15) 0.0580(6) Uani 1 1 d . .
H28A H 1.1171 0.4186 0.3638 0.087 Uiso 1 1 calc R U
H28B H 1.0909 0.2958 0.3161 0.087 Uiso 1 1 calc R U
H28C H 0.9927 0.3617 0.3407 0.087 Uiso 1 1 calc R U
C29 C 1.06928(14) 0.58969(12) 0.26951(14) 0.0334(3) Uani 1 1 d . .
H29A H 1.0389 0.6561 0.2672 0.04 Uiso 1 1 calc R U
H29B H 1.1045 0.5939 0.3417 0.04 Uiso 1 1 calc R U
C30 C 1.16584(17) 0.57961(15) 0.22742(17) 0.0472(5) Uani 1 1 d . .
H30A H 1.1976 0.5144 0.229 0.071 Uiso 1 1 calc R U
H30B H 1.2276 0.6372 0.2688 0.071 Uiso 1 1 calc R U
H30C H 1.1343 0.5808 0.1574 0.071 Uiso 1 1 calc R U
C31 C 0.89989(18) 0.47609(14) 0.07329(13) 0.0396(4) Uani 1 1 d . .
H31A H 0.9686 0.4692 0.0538 0.047 Uiso 1 1 calc R U
H31B H 0.8446 0.4127 0.0324 0.047 Uiso 1 1 calc R U
C32 C 0.8427(2) 0.56806(19) 0.04931(17) 0.0658(7) Uani 1 1 d . .
H32A H 0.7735 0.5743 0.0669 0.099 Uiso 1 1 calc R U
H32B H 0.8202 0.5583 -0.0231 0.099 Uiso 1 1 calc R U
H32C H 0.8975 0.6309 0.0886 0.099 Uiso 1 1 calc R U
C33 C 0.62731(16) 0.41626(14) 0.35167(14) 0.0407(4) Uani 1 1 d . .
H33A H 0.5539 0.4218 0.364 0.049 Uiso 1 1 calc R U
H33B H 0.6206 0.3476 0.3022 0.049 Uiso 1 1 calc R U
C34 C 0.7270(2) 0.4249(2) 0.4504(2) 0.0765(8) Uani 1 1 d . .
H34A H 0.7998 0.4185 0.4384 0.115 Uiso 1 1 calc R U
H34B H 0.7129 0.3697 0.476 0.115 Uiso 1 1 calc R U
H34C H 0.7326 0.4919 0.5003 0.115 Uiso 1 1 calc R U
C35 C 0.50902(15) 0.49651(13) 0.19046(14) 0.0380(4) Uani 1 1 d . .
H35A H 0.4998 0.427 0.1415 0.046 Uiso 1 1 calc R U
H35B H 0.4444 0.4996 0.2151 0.046 Uiso 1 1 calc R U
C36 C 0.5013(2) 0.57663(18) 0.13648(19) 0.0627(6) Uani 1 1 d . .
H36A H 0.5031 0.6451 0.1828 0.094 Uiso 1 1 calc R U
H36B H 0.4287 0.5601 0.0771 0.094 Uiso 1 1 calc R U
H36C H 0.5673 0.5763 0.1148 0.094 Uiso 1 1 calc R U
C37 C 0.63676(15) 0.63515(13) 0.38926(14) 0.0399(4) Uani 1 1 d . .
H37A H 0.7066 0.6487 0.452 0.048 Uiso 1 1 calc R U
H37B H 0.6395 0.6923 0.3617 0.048 Uiso 1 1 calc R U
C38 C 0.52974(19) 0.63886(18) 0.41817(19) 0.0612(6) Uani 1 1 d . .
H38A H 0.4594 0.6265 0.3572 0.092 Uiso 1 1 calc R U
H38B H 0.5334 0.7068 0.4661 0.092 Uiso 1 1 calc R U
H38C H 0.5279 0.5856 0.4497 0.092 Uiso 1 1 calc R U

loop_
_atom_site_aniso_label
_atom_site_aniso_U_11
_atom_site_aniso_U_22
_atom_site_aniso_U_33
_atom_site_aniso_U_23
_atom_site_aniso_U_13
_atom_site_aniso_U_12
Ni1 0.02168(9) 0.02153(8) 0.03134(10) 0.01466(7) 0.01437(7) 0.00767(6)
P1 0.02345(17) 0.01959(16) 0.0325(2) 0.00837(14) 0.01589(15) 0.00277(13)
P2 0.01892(16) 0.02395(17) 0.02806(18) 0.01146(14) 0.00923(14) 0.00773(13)
F1 0.0530(7) 0.0648(7) 0.0442(6) 0.0367(6) 0.0095(5) 0.0091(6)
F2 0.0400(6) 0.0212(4) 0.0723(8) 0.0090(5) 0.0152(5) 0.0049(4)
C1 0.0458(10) 0.0447(10) 0.0730(13) 0.0413(10) 0.0360(10) 0.0215(8)
C2 0.0144(5) 0.0241(6) 0.0337(7) 0.0144(6) 0.0113(5) 0.0058(5)
C3 0.0210(6) 0.0306(7) 0.0350(8) 0.0158(6) 0.0116(6) 0.0060(5)
C4 0.0234(7) 0.0432(9) 0.0396(9) 0.0270(7) 0.0092(6) 0.0068(6)
C5 0.0270(8) 0.0318(8) 0.0604(11) 0.0309(8) 0.0108(8) 0.0071(6)
C6 0.0192(6) 0.0213(6) 0.0534(10) 0.0131(7) 0.0109(7) 0.0030(5)
C7 0.0193(6) 0.0244(6) 0.0355(8) 0.0125(6) 0.0101(6) 0.0043(5)
C8 0.0208(7) 0.0284(7) 0.0472(9) 0.0133(7) 0.0148(7) 0.0052(6)
C9 0.0238(8) 0.0440(10) 0.0755(14) 0.0206(10) 0.0236(9) 0.0073(7)
C10 0.0358(8) 0.0355(8) 0.0368(9) 0.0112(7) 0.0235(7) 0.0026(7)
C11 0.0466(10) 0.0406(9) 0.0339(9) 0.0050(7) 0.0196(8) 0.0016(8)
C12 0.0366(9) 0.0229(7) 0.0483(10) 0.0065(7) 0.0204(8) -0.0022(6)
C13 0.0642(14) 0.0399(10) 0.0525(12) -0.0082(9) 0.0266(11) -0.0080(9)
C14 0.0220(7) 0.0324(8) 0.0461(9) 0.0189(7) 0.0171(7) 0.0062(6)
C15 0.0257(8) 0.0473(10) 0.0618(12) 0.0219(9) 0.0235(8) 0.0053(7)
C16 0.0313(8) 0.0271(7) 0.0400(9) 0.0109(6) 0.0168(7) 0.0106(6)
C17 0.0609(13) 0.0427(10) 0.0423(11) 0.0015(9) 0.0187(10) 0.0043(9)
C18 0.0305(8) 0.0450(10) 0.0307(8) 0.0101(7) 0.0048(7) 0.0112(7)
C19 0.0728(16) 0.0570(13) 0.0382(11) -0.0022(10) 0.0007(11) 0.0189(12)
Ni2 0.02746(9) 0.01546(8) 0.02739(10) -0.00023(7) 0.01033(7) -0.00212(7)
P3 0.03262(19) 0.02000(16) 0.02365(17) 0.00795(14) 0.01312(15) 0.00730(14)
P4 0.02585(18) 0.02101(17) 0.0338(2) 0.00149(15) 0.01011(16) -0.00509(14)
F3 0.0446(6) 0.0222(5) 0.0947(9) 0.0218(5) 0.0272(6) 0.0060(4)
F4 0.0587(8) 0.0643(8) 0.0308(6) -0.0047(5) 0.0016(5) -0.0181(6)
C20 0.0546(12) 0.0302(9) 0.0776(16) -0.0204(9) 0.0324(12) -0.0132(8)
C21 0.0246(7) 0.0191(6) 0.0292(7) 0.0012(5) 0.0142(6) -0.0008(5)
C22 0.0241(7) 0.0198(6) 0.0394(8) 0.0048(6) 0.0137(6) 0.0020(5)
C23 0.0298(8) 0.0173(6) 0.0587(11) 0.0072(7) 0.0253(8) 0.0035(6)
C24 0.0344(8) 0.0213(7) 0.0519(10) -0.0075(7) 0.0227(8) -0.0077(6)
C25 0.0318(8) 0.0381(9) 0.0278(8) -0.0061(7) 0.0114(7) -0.0084(7)
C26 0.0332(8) 0.0267(7) 0.0278(7) 0.0026(6) 0.0138(6) -0.0033(6)
C27 0.0429(9) 0.0236(7) 0.0313(8) 0.0101(6) 0.0157(7) 0.0113(6)
C28 0.0884(17) 0.0419(11) 0.0384(10) 0.0203(9) 0.0111(11) 0.0217(11)
C29 0.0337(8) 0.0265(7) 0.0451(9) 0.0106(7) 0.0210(7) 0.0046(6)
C30 0.0429(10) 0.0418(10) 0.0711(14) 0.0212(10) 0.0350(10) 0.0122(8)
C31 0.0550(11) 0.0426(9) 0.0286(8) 0.0171(7) 0.0193(8) 0.0205(8)
C32 0.102(2) 0.0695(15) 0.0463(12) 0.0394(11) 0.0333(13) 0.0506(14)
C33 0.0354(9) 0.0374(9) 0.0449(10) 0.0143(8) 0.0090(8) -0.0086(7)
C34 0.0654(16) 0.0705(16) 0.0762(17) 0.0421(14) -0.0089(13) -0.0138(13)
C35 0.0316(8) 0.0295(8) 0.0412(9) 0.0047(7) 0.0054(7) -0.0044(6)
C36 0.0609(14) 0.0557(13) 0.0625(14) 0.0294(12) 0.0041(11) -0.0016(11)
C37 0.0340(8) 0.0326(8) 0.0444(10) -0.0055(7) 0.0191(8) -0.0042(7)
C38 0.0459(11) 0.0594(13) 0.0704(15) -0.0082(11) 0.0361(11) -0.0024(10)

loop_
_atom_type_symbol
_atom_type_description
_atom_type_scat_dispersion_real
_atom_type_scat_dispersion_imag
_atom_type_scat_source
C C 0.0033 0.0016 'International Tables Vol C Tables 4.2.6.8 and 6.1.1.4'
H H 0 0 'International Tables Vol C Tables 4.2.6.8 and 6.1.1.4'
F F 0.0171 0.0103 'International Tables Vol C Tables 4.2.6.8 and 6.1.1.4'
P P 0.1023 0.0942 'International Tables Vol C Tables 4.2.6.8 and 6.1.1.4'
Ni Ni 0.3393 1.1124 'International Tables Vol C Tables 4.2.6.8 and 6.1.1.4'

loop_
_geom_angle_atom_site_label_1
_geom_angle_atom_site_label_2
_geom_angle_atom_site_label_3
_geom_angle
C2 Ni1 C1 178.72(8)
C2 Ni1 P1 90.41(4)
C1 Ni1 P1 89.33(5)
C2 Ni1 P2 90.78(4)
C1 Ni1 P2 89.47(5)
P1 Ni1 P2 178.715(17)
C12 P1 C10 102.37(8)
C12 P1 C8 102.55(8)
C10 P1 C8 104.09(8)
C12 P1 Ni1 115.76(6)
C10 P1 Ni1 113.18(6)
C8 P1 Ni1 117.07(5)
C18 P2 C16 102.07(8)
C18 P2 C14 103.80(8)
C16 P2 C14 102.82(8)
C18 P2 Ni1 113.20(6)
C16 P2 Ni1 115.92(6)
C14 P2 Ni1 117.16(5)
Ni1 C1 H1A 109.5
Ni1 C1 H1B 109.5
H1A C1 H1B 109.5
Ni1 C1 H1C 109.5
H1A C1 H1C 109.5
H1B C1 H1C 109.5
C7 C2 C3 116.10(13)
C7 C2 Ni1 121.26(11)
C3 C2 Ni1 122.62(11)
C4 C3 C2 120.35(15)
C4 C3 H3 119.8
C2 C3 H3 119.8
C5 C4 F1 117.74(14)
C5 C4 C3 123.78(15)
F1 C4 C3 118.48(16)
C6 C5 C4 115.46(14)
C6 C5 H5 122.3
C4 C5 H5 122.3
F2 C6 C5 117.53(14)
F2 C6 C7 118.80(16)
C5 C6 C7 123.66(15)
C6 C7 C2 120.63(15)
C6 C7 H7 119.7
C2 C7 H7 119.7
C9 C8 P1 117.74(12)
C9 C8 H8A 107.9
P1 C8 H8A 107.9
C9 C8 H8B 107.9
P1 C8 H8B 107.9
H8A C8 H8B 107.2
C8 C9 H9A 109.5
C8 C9 H9B 109.5
H9A C9 H9B 109.5
C8 C9 H9C 109.5
H9A C9 H9C 109.5
H9B C9 H9C 109.5
C11 C10 P1 112.63(11)
C11 C10 H10A 109.1
P1 C10 H10A 109.1
C11 C10 H10B 109.1
P1 C10 H10B 109.1
H10A C10 H10B 107.8
C10 C11 H11A 109.5
C10 C11 H11B 109.5
H11A C11 H11B 109.5
C10 C11 H11C 109.5
H11A C11 H11C 109.5
H11B C11 H11C 109.5
C13 C12 P1 112.75(13)
C13 C12 H12A 109
P1 C12 H12A 109
C13 C12 H12B 109
P1 C12 H12B 109
H12A C12 H12B 107.8
C12 C13 H13A 109.5
C12 C13 H13B 109.5
H13A C13 H13B 109.5
C12 C13 H13C 109.5
H13A C13 H13C 109.5
H13B C13 H13C 109.5
C15 C14 P2 117.04(11)
C15 C14 H14A 108
P2 C14 H14A 108
C15 C14 H14B 108
P2 C14 H14B 108
H14A C14 H14B 107.3
C14 C15 H15A 109.5
C14 C15 H15B 109.5
H15A C15 H15B 109.5
C14 C15 H15C 109.5
H15A C15 H15C 109.5
H15B C15 H15C 109.5
C17 C16 P2 113.07(12)
C17 C16 H16A 109
P2 C16 H16A 109
C17 C16 H16B 109
P2 C16 H16B 109
H16A C16 H16B 107.8
C16 C17 H17A 109.5
C16 C17 H17B 109.5
H17A C17 H17B 109.5
C16 C17 H17C 109.5
H17A C17 H17C 109.5
H17B C17 H17C 109.5
C19 C18 P2 113.06(13)
C19 C18 H18A 109
P2 C18 H18A 109
C19 C18 H18B 109
P2 C18 H18B 109
H18A C18 H18B 107.8
C18 C19 H19A 109.5
C18 C19 H19B 109.5
H19A C19 H19B 109.5
C18 C19 H19C 109.5
H19A C19 H19C 109.5
H19B C19 H19C 109.5
C21 Ni2 C20 178.32(8)
C21 Ni2 P4 93.72(4)
C20 Ni2 P4 87.91(6)
C21 Ni2 P3 90.53(4)
C20 Ni2 P3 87.85(6)
P4 Ni2 P3 175.704(17)
C31 P3 C27 102.10(7)
C31 P3 C29 103.76(9)
C27 P3 C29 103.05(8)
C31 P3 Ni2 111.21(6)
C27 P3 Ni2 116.28(6)
C29 P3 Ni2 118.50(5)
C33 P4 C37 103.46(9)
C33 P4 C35 102.86(8)
C37 P4 C35 102.96(9)
C33 P4 Ni2 113.48(7)
C37 P4 Ni2 118.08(6)
C35 P4 Ni2 114.21(7)
Ni2 C20 H20A 109.5
Ni2 C20 H20B 109.5
H20A C20 H20B 109.5
Ni2 C20 H20C 109.5
H20A C20 H20C 109.5
H20B C20 H20C 109.5
C26 C21 C22 116.01(13)
C26 C21 Ni2 120.79(11)
C22 C21 Ni2 122.89(11)
C23 C22 C21 120.65(15)
C23 C22 H22 119.7
C21 C22 H22 119.7
F3 C23 C24 117.68(14)
F3 C23 C22 118.62(16)
C24 C23 C22 123.70(16)
C23 C24 C25 115.31(14)
C23 C24 H24 122.3
C25 C24 H24 122.3
F4 C25 C24 117.58(15)
F4 C25 C26 118.69(17)
C24 C25 C26 123.73(16)
C25 C26 C21 120.54(15)
C25 C26 H26 119.7
C21 C26 H26 119.7
C28 C27 P3 112.34(12)
C28 C27 H27A 109.1
P3 C27 H27A 109.1
C28 C27 H27B 109.1
P3 C27 H27B 109.1
H27A C27 H27B 107.9
C27 C28 H28A 109.5
C27 C28 H28B 109.5
H28A C28 H28B 109.5
C27 C28 H28C 109.5
H28A C28 H28C 109.5
H28B C28 H28C 109.5
C30 C29 P3 117.80(13)
C30 C29 H29A 107.9
P3 C29 H29A 107.9
C30 C29 H29B 107.9
P3 C29 H29B 107.9
H29A C29 H29B 107.2
C29 C30 H30A 109.5
C29 C30 H30B 109.5
H30A C30 H30B 109.5
C29 C30 H30C 109.5
H30A C30 H30C 109.5
H30B C30 H30C 109.5
C32 C31 P3 112.51(13)
C32 C31 H31A 109.1
P3 C31 H31A 109.1
C32 C31 H31B 109.1
P3 C31 H31B 109.1
H31A C31 H31B 107.8
C31 C32 H32A 109.5
C31 C32 H32B 109.5
H32A C32 H32B 109.5
C31 C32 H32C 109.5
H32A C32 H32C 109.5
H32B C32 H32C 109.5
C34 C33 P4 112.52(13)
C34 C33 H33A 109.1
P4 C33 H33A 109.1
C34 C33 H33B 109.1
P4 C33 H33B 109.1
H33A C33 H33B 107.8
C33 C34 H34A 109.5
C33 C34 H34B 109.5
H34A C34 H34B 109.5
C33 C34 H34C 109.5
H34A C34 H34C 109.5
H34B C34 H34C 109.5
C36 C35 P4 112.65(13)
C36 C35 H35A 109.1
P4 C35 H35A 109.1
C36 C35 H35B 109.1
P4 C35 H35B 109.1
H35A C35 H35B 107.8
C35 C36 H36A 109.5
C35 C36 H36B 109.5
H36A C36 H36B 109.5
C35 C36 H36C 109.5
H36A C36 H36C 109.5
H36B C36 H36C 109.5
C38 C37 P4 117.20(13)
C38 C37 H37A 108
P4 C37 H37A 108
C38 C37 H37B 108
P4 C37 H37B 108
H37A C37 H37B 107.2
C37 C38 H38A 109.5
C37 C38 H38B 109.5
H38A C38 H38B 109.5
C37 C38 H38C 109.5
H38A C38 H38C 109.5
H38B C38 H38C 109.5

loop_
_geom_bond_atom_site_label_1
_geom_bond_atom_site_label_2
_geom_bond_distance
Ni1 C2 1.9157(13)
Ni1 C1 1.9847(16)
Ni1 P1 2.1739(4)
Ni1 P2 2.1753(4)
P1 C12 1.8310(16)
P1 C10 1.8319(16)
P1 C8 1.8327(16)
P2 C18 1.8285(17)
P2 C16 1.8290(15)
P2 C14 1.8326(15)
F1 C4 1.3744(19)
F2 C6 1.3673(19)
C1 H1A 0.98
C1 H1B 0.98
C1 H1C 0.98
C2 C7 1.406(2)
C2 C3 1.409(2)
C3 C4 1.377(2)
C3 H3 0.95
C4 C5 1.372(3)
C5 C6 1.370(3)
C5 H5 0.95
C6 C7 1.375(2)
C7 H7 0.95
C8 C9 1.522(2)
C8 H8A 0.99
C8 H8B 0.99
C9 H9A 0.98
C9 H9B 0.98
C9 H9C 0.98
C10 C11 1.522(2)
C10 H10A 0.99
C10 H10B 0.99
C11 H11A 0.98
C11 H11B 0.98
C11 H11C 0.98
C12 C13 1.519(3)
C12 H12A 0.99
C12 H12B 0.99
C13 H13A 0.98
C13 H13B 0.98
C13 H13C 0.98
C14 C15 1.521(2)
C14 H14A 0.99
C14 H14B 0.99
C15 H15A 0.98
C15 H15B 0.98
C15 H15C 0.98
C16 C17 1.514(3)
C16 H16A 0.99
C16 H16B 0.99
C17 H17A 0.98
C17 H17B 0.98
C17 H17C 0.98
C18 C19 1.517(3)
C18 H18A 0.99
C18 H18B 0.99
C19 H19A 0.98
C19 H19B 0.98
C19 H19C 0.98
Ni2 C21 1.9221(14)
Ni2 C20 1.9839(17)
Ni2 P4 2.1702(5)
Ni2 P3 2.1797(4)
P3 C31 1.8263(16)
P3 C27 1.8321(15)
P3 C29 1.8375(16)
P4 C33 1.8286(18)
P4 C37 1.8298(17)
P4 C35 1.8316(17)
F3 C23 1.3678(19)
F4 C25 1.367(2)
C20 H20A 0.98
C20 H20B 0.98
C20 H20C 0.98
C21 C26 1.404(2)
C21 C22 1.406(2)
C22 C23 1.381(2)
C22 H22 0.95
C23 C24 1.368(3)
C24 C25 1.374(3)
C24 H24 0.95
C25 C26 1.380(2)
C26 H26 0.95
C27 C28 1.508(2)
C27 H27A 0.99
C27 H27B 0.99
C28 H28A 0.98
C28 H28B 0.98
C28 H28C 0.98
C29 C30 1.526(2)
C29 H29A 0.99
C29 H29B 0.99
C30 H30A 0.98
C30 H30B 0.98
C30 H30C 0.98
C31 C32 1.518(2)
C31 H31A 0.99
C31 H31B 0.99
C32 H32A 0.98
C32 H32B 0.98
C32 H32C 0.98
C33 C34 1.520(3)
C33 H33A 0.99
C33 H33B 0.99
C34 H34A 0.98
C34 H34B 0.98
C34 H34C 0.98
C35 C36 1.523(3)
C35 H35A 0.99
C35 H35B 0.99
C36 H36A 0.98
C36 H36B 0.98
C36 H36C 0.98
C37 C38 1.531(3)
C37 H37A 0.99
C37 H37B 0.99
C38 H38A 0.98
C38 H38B 0.98
C38 H38C 0.98
